data_7719306
loop_
_publ_author_name
'Impert, Olga'
'Czerniecka, Natalia'
'Bali&#x144;ska, Natalia'
'Kubiak, Barbara'
'Kozakiewicz-Piekarz, Anna'
'Pryshchepa, Oleksandra'
'Pomastowski, Pawe&#x142;'
'Ehlert, Michalina'
'Witwicki, Maciej'
'Pateda, Yogeswara Rao'
'Rakovsk&#xfd;, Erik'
'Katafias, Anna'
'van Eldik, Rudi'

_publ_section_title
;
 Nanoscale ruthenium(III) complexes with bioactive ligands: structural,
 colloidal, and dual antimicrobial-cytotoxic investigations.
;
_journal_issue 38
_journal_name_full 'Dalton transactions (Cambridge, England : 2003)'
_journal_page_first 14304
_journal_page_last 14321
_journal_paper_doi 10.1039/d5dt01857a
_journal_volume 54
_journal_year 2025
_chemical_formula_moiety 'C12 H10 Cl4 N2 O4 Ru, 2(C3 H7 N O), C2 H8 N'
_chemical_formula_sum 'C20 H32 Cl4 N5 O6 Ru'
_chemical_formula_weight 681.37
_space_group_crystal_system monoclinic
_space_group_IT_number 15
_space_group_name_Hall '-C 2yc'
_space_group_name_H-M_alt 'C 1 2/c 1'
_atom_sites_solution_hydrogens geom
_atom_sites_solution_primary direct
_atom_sites_solution_secondary difmap
_audit_creation_method SHELXL-2018/3
_audit_update_record
;
2024-11-11 deposited with the CCDC.	2025-08-18 downloaded from the CCDC.
;
_cell_angle_alpha 90
_cell_angle_beta 126.725(3)
_cell_angle_gamma 90
_cell_formula_units_Z 4
_cell_length_a 32.3494(6)
_cell_length_b 6.98030(10)
_cell_length_c 15.8129(3)
_cell_measurement_reflns_used 8360
_cell_measurement_temperature 100(2)
_cell_measurement_theta_max 77.5120
_cell_measurement_theta_min 3.3620
_cell_volume 2861.96(14)
_computing_cell_refinement 'CrysAlisPro 1.171.43.120a (Rigaku OD, 2024)'
_computing_data_collection 'CrysAlisPro 1.171.43.120a (Rigaku OD, 2024)'
_computing_data_reduction 'CrysAlisPro 1.171.43.120a (Rigaku OD, 2024)'
_computing_structure_refinement 'SHELXL-2018/3 (Sheldrick, 2018)'
_computing_structure_solution 'SHELXT 2018/2 (Sheldrick, 2018)'
_diffrn_ambient_temperature 100(2)
_diffrn_detector_area_resol_mean 10.0000
_diffrn_measured_fraction_theta_full 0.998
_diffrn_measured_fraction_theta_max 0.951
_diffrn_measurement_device_type 'XtaLAB Synergy, Dualflex, HyPix'
_diffrn_radiation_type CuK\a
_diffrn_radiation_wavelength 1.54184
_diffrn_reflns_av_R_equivalents 0.0238
_diffrn_reflns_av_unetI/netI 0.0213
_diffrn_reflns_Laue_measured_fraction_full 0.998
_diffrn_reflns_Laue_measured_fraction_max 0.951
_diffrn_reflns_limit_h_max 32
_diffrn_reflns_limit_h_min -40
_diffrn_reflns_limit_k_max 8
_diffrn_reflns_limit_k_min -8
_diffrn_reflns_limit_l_max 19
_diffrn_reflns_limit_l_min -20
_diffrn_reflns_number 10750
_diffrn_reflns_point_group_measured_fraction_full 0.998
_diffrn_reflns_point_group_measured_fraction_max 0.951
_diffrn_reflns_theta_full 67.684
_diffrn_reflns_theta_max 78.010
_diffrn_reflns_theta_min 3.409
_diffrn_source 'micro-focus sealed X-ray tube'
_exptl_absorpt_coefficient_mu 8.242
_exptl_absorpt_correction_T_max 1.00000
_exptl_absorpt_correction_T_min 0.48172
_exptl_absorpt_correction_type multi-scan
_exptl_absorpt_process_details
;
CrysAlisPro 1.171.42.55a (Rigaku Oxford Diffraction, 2022)
Empirical absorption correction using spherical harmonics,
implemented in SCALE3 ABSPACK scaling algorithm.
;
_exptl_crystal_colour orange
_exptl_crystal_density_diffrn 1.581
_exptl_crystal_description needle
_exptl_crystal_F_000 1388
_exptl_crystal_size_max 0.190
_exptl_crystal_size_mid 0.070
_exptl_crystal_size_min 0.030
_refine_diff_density_max 0.380
_refine_diff_density_min -0.523
_refine_diff_density_rms 0.063
_refine_ls_extinction_method none
_refine_ls_goodness_of_fit_ref 1.075
_refine_ls_hydrogen_treatment constr
_refine_ls_matrix_type full
_refine_ls_number_parameters 169
_refine_ls_number_reflns 2914
_refine_ls_number_restraints 0
_refine_ls_restrained_S_all 1.075
_refine_ls_R_factor_all 0.0210
_refine_ls_R_factor_gt 0.0203
_refine_ls_shift/su_max 0.001
_refine_ls_shift/su_mean 0.000
_refine_ls_structure_factor_coef Fsqd
_refine_ls_weighting_details 'w=1/[\s^2^(Fo^2^)+(0.0306P)^2^+2.7336P] where P=(Fo^2^+2Fc^2^)/3'
_refine_ls_weighting_scheme calc
_refine_ls_wR_factor_gt 0.0557
_refine_ls_wR_factor_ref 0.0560
_reflns_Friedel_coverage 0.000
_reflns_number_gt 2816
_reflns_number_total 2914
_reflns_threshold_expression 'I > 2\s(I)'
_cod_data_source_file d5dt01857a2.cif
_cod_data_source_block runicdmf_a
_cod_depositor_comments 'Adding full bibliography for 7719305--7719306.cif.'
_cod_original_cell_volume 2861.96(12)
_cod_original_sg_symbol_H-M 'C 2/c'
_cod_database_code 7719306
_shelx_shelxl_version_number 2018/3
_shelx_space_group_comment
;
The symmetry employed for this shelxl refinement is uniquely defined
by the following loop, which should always be used as a source of
symmetry information in preference to the above space-group names.
They are only intended as comments.
;
_shelx_estimated_absorpt_t_min 0.303
_shelx_estimated_absorpt_t_max 0.790

loop_
_space_group_symop_operation_xyz
'x, y, z'
'-x, y, -z+1/2'
'x+1/2, y+1/2, z'
'-x+1/2, y+1/2, -z+1/2'
'-x, -y, -z'
'x, -y, z-1/2'
'-x+1/2, -y+1/2, -z'
'x+1/2, -y+1/2, z-1/2'

loop_
_atom_site_label
_atom_site_type_symbol
_atom_site_fract_x
_atom_site_fract_y
_atom_site_fract_z
_atom_site_U_iso_or_equiv
_atom_site_adp_type
_atom_site_occupancy
_atom_site_site_symmetry_order
_atom_site_calc_flag
_atom_site_refinement_flags_posn
_atom_site_refinement_flags_adp
_atom_site_refinement_flags_occupancy
_atom_site_disorder_assembly
_atom_site_disorder_group
Ru1 Ru 0.500000 0.500000 0.500000 0.01328(7) Uani 1 2 d S . P . .
Cl1 Cl 0.45976(2) 0.76805(5) 0.38990(3) 0.01793(9) Uani 1 1 d . . . . .
Cl2 Cl 0.50178(2) 0.35238(5) 0.36835(3) 0.01853(9) Uani 1 1 d . . . . .
O1 O 0.31687(4) 0.73751(18) 0.39822(11) 0.0284(3) Uani 1 1 d . . . . .
H1A H 0.295120 0.802634 0.398517 0.043 Uiso 1 1 calc R U . . .
C2 C 0.30239(6) 0.5572(3) 0.37944(13) 0.0203(3) Uani 1 1 d . . . . .
O3 O 0.26210(5) 0.49748(17) 0.35854(12) 0.0278(3) Uani 1 1 d . . . . .
C4 C 0.34194(6) 0.4275(2) 0.38889(12) 0.0177(3) Uani 1 1 d . . . . .
C5 C 0.39005(7) 0.4987(2) 0.42538(13) 0.0169(3) Uani 1 1 d . . . . .
H5A H 0.397134 0.630700 0.443018 0.020 Uiso 1 1 calc R U . . .
N6 N 0.42706(5) 0.3870(2) 0.43663(10) 0.0161(3) Uani 1 1 d . . . . .
C7 C 0.41618(6) 0.2011(2) 0.40933(12) 0.0188(3) Uani 1 1 d . . . . .
H7A H 0.441775 0.121998 0.415575 0.023 Uiso 1 1 calc R U . . .
C8 C 0.36884(6) 0.1208(2) 0.37235(13) 0.0215(3) Uani 1 1 d . . . . .
H8A H 0.362367 -0.010953 0.353703 0.026 Uiso 1 1 calc R U . . .
C9 C 0.33121(6) 0.2343(3) 0.36289(12) 0.0207(3) Uani 1 1 d . . . . .
H9A H 0.298846 0.181621 0.339236 0.025 Uiso 1 1 calc R U . . .
O10 O 0.25522(5) 0.9612(2) 0.39914(12) 0.0328(3) Uani 1 1 d . . . . .
C11 C 0.21509(6) 0.8948(3) 0.38162(13) 0.0252(3) Uani 1 1 d . . . . .
H11A H 0.211045 0.759594 0.377600 0.030 Uiso 1 1 calc R U . . .
N12 N 0.17771(6) 1.0007(2) 0.36825(13) 0.0245(3) Uani 1 1 d . . . . .
C13 C 0.18085(7) 1.2086(3) 0.37336(17) 0.0333(4) Uani 1 1 d . . . . .
H13A H 0.148296 1.262876 0.313130 0.050 Uiso 1 1 calc R U . . .
H13B H 0.209123 1.250704 0.371247 0.050 Uiso 1 1 calc R U . . .
H13C H 0.187262 1.252298 0.439145 0.050 Uiso 1 1 calc R U . . .
C14 C 0.13144(7) 0.9133(3) 0.34642(15) 0.0322(4) Uani 1 1 d . . . . .
H14A H 0.126960 0.954570 0.399731 0.048 Uiso 1 1 calc R U . . .
H14B H 0.134738 0.773542 0.348469 0.048 Uiso 1 1 calc R U . . .
H14C H 0.101418 0.952985 0.276356 0.048 Uiso 1 1 calc R U . . .
N16 N 0.500000 0.7563(3) 0.250000 0.0232(4) Uani 1 2 d S T P . .
H16A H 0.508280 0.679569 0.215623 0.028 Uiso 0.5 1 calc R U P . .
H16B H 0.491719 0.679582 0.284379 0.028 Uiso 0.5 1 calc R U P . .
C15 C 0.54547(7) 0.8756(3) 0.32836(15) 0.0303(4) Uani 1 1 d . . . . .
H15A H 0.555302 0.954905 0.291871 0.045 Uiso 1 1 calc R U . . .
H15B H 0.574345 0.792099 0.379217 0.045 Uiso 1 1 calc R U . . .
H15C H 0.536710 0.958287 0.365619 0.045 Uiso 1 1 calc R U . . .

loop_
_atom_site_aniso_label
_atom_site_aniso_U_11
_atom_site_aniso_U_22
_atom_site_aniso_U_33
_atom_site_aniso_U_23
_atom_site_aniso_U_13
_atom_site_aniso_U_12
Ru1 0.01267(10) 0.01099(10) 0.01786(10) -0.00072(5) 0.01004(8) 0.00064(5)
Cl1 0.01840(17) 0.01414(18) 0.02335(18) 0.00226(13) 0.01362(15) 0.00287(12)
Cl2 0.01918(17) 0.01776(19) 0.02138(17) -0.00263(13) 0.01359(14) 0.00096(13)
O1 0.0212(6) 0.0189(6) 0.0498(8) 0.0006(5) 0.0238(6) 0.0031(5)
C2 0.0158(7) 0.0225(9) 0.0218(8) 0.0029(6) 0.0109(6) 0.0016(6)
O3 0.0170(6) 0.0261(8) 0.0409(8) 0.0010(5) 0.0176(6) 0.0002(4)
C4 0.0155(7) 0.0180(9) 0.0191(7) 0.0018(6) 0.0101(6) 0.0021(6)
C5 0.0170(8) 0.0148(9) 0.0190(8) 0.0002(5) 0.0108(7) 0.0008(5)
N6 0.0157(6) 0.0150(7) 0.0191(6) -0.0007(5) 0.0112(5) -0.0007(5)
C7 0.0197(7) 0.0152(8) 0.0226(7) -0.0019(6) 0.0131(6) -0.0005(6)
C8 0.0228(8) 0.0155(8) 0.0256(8) -0.0029(6) 0.0141(7) -0.0032(6)
C9 0.0160(7) 0.0224(9) 0.0214(7) -0.0011(6) 0.0100(6) -0.0039(6)
O10 0.0236(6) 0.0275(7) 0.0505(8) -0.0030(6) 0.0238(6) 0.0022(5)
C11 0.0225(8) 0.0261(9) 0.0254(8) -0.0004(7) 0.0134(7) 0.0020(7)
N12 0.0193(7) 0.0297(9) 0.0243(8) -0.0009(5) 0.0128(6) 0.0012(5)
C13 0.0249(9) 0.0299(11) 0.0440(11) -0.0016(8) 0.0200(8) 0.0047(7)
C14 0.0216(8) 0.0442(13) 0.0317(9) -0.0024(8) 0.0165(7) -0.0026(8)
N16 0.0270(10) 0.0213(11) 0.0272(10) 0.000 0.0194(9) 0.000
C15 0.0285(9) 0.0355(11) 0.0305(9) -0.0057(8) 0.0195(8) -0.0051(8)

loop_
_atom_type_symbol
_atom_type_description
_atom_type_scat_dispersion_real
_atom_type_scat_dispersion_imag
_atom_type_scat_source
C C 0.0181 0.0091 'International Tables Vol C Tables 4.2.6.8 and 6.1.1.4'
H H 0.0000 0.0000 'International Tables Vol C Tables 4.2.6.8 and 6.1.1.4'
N N 0.0311 0.0180 'International Tables Vol C Tables 4.2.6.8 and 6.1.1.4'
O O 0.0492 0.0322 'International Tables Vol C Tables 4.2.6.8 and 6.1.1.4'
Cl Cl 0.3639 0.7018 'International Tables Vol C Tables 4.2.6.8 and 6.1.1.4'
Ru Ru 0.0552 3.2960 'International Tables Vol C Tables 4.2.6.8 and 6.1.1.4'

loop_
_geom_angle_atom_site_label_1
_geom_angle_atom_site_label_2
_geom_angle_atom_site_label_3
_geom_angle
_geom_angle_site_symmetry_1
_geom_angle_site_symmetry_3
_geom_angle_publ_flag
N6 Ru1 N6 180.0 5_666 . ?
N6 Ru1 Cl1 91.20(4) 5_666 . ?
N6 Ru1 Cl1 88.80(4) . . ?
N6 Ru1 Cl1 88.80(4) 5_666 5_666 ?
N6 Ru1 Cl1 91.20(4) . 5_666 ?
Cl1 Ru1 Cl1 180.0 . 5_666 ?
N6 Ru1 Cl2 88.38(4) 5_666 . ?
N6 Ru1 Cl2 91.63(4) . . ?
Cl1 Ru1 Cl2 89.370(12) . . ?
Cl1 Ru1 Cl2 90.631(13) 5_666 . ?
N6 Ru1 Cl2 91.63(4) 5_666 5_666 ?
N6 Ru1 Cl2 88.37(4) . 5_666 ?
Cl1 Ru1 Cl2 90.629(13) . 5_666 ?
Cl1 Ru1 Cl2 89.370(12) 5_666 5_666 ?
Cl2 Ru1 Cl2 180.0 . 5_666 ?
O3 C2 O1 124.85(16) . . ?
O3 C2 C4 122.29(16) . . ?
O1 C2 C4 112.85(13) . . ?
C5 C4 C9 119.30(14) . . ?
C5 C4 C2 120.16(15) . . ?
C9 C4 C2 120.53(14) . . ?
N6 C5 C4 122.24(14) . . ?
C7 N6 C5 118.29(13) . . ?
C7 N6 Ru1 121.44(10) . . ?
C5 N6 Ru1 120.24(11) . . ?
N6 C7 C8 122.35(15) . . ?
C9 C8 C7 119.45(15) . . ?
C8 C9 C4 118.34(15) . . ?
O10 C11 N12 124.11(18) . . ?
C11 N12 C13 121.49(16) . . ?
C11 N12 C14 121.13(16) . . ?
C13 N12 C14 117.37(16) . . ?
C15 N16 C15 111.9(2) 2_655 . ?

loop_
_geom_bond_atom_site_label_1
_geom_bond_atom_site_label_2
_geom_bond_distance
_geom_bond_site_symmetry_2
_geom_bond_publ_flag
Ru1 N6 2.0896(12) 5_666 ?
Ru1 N6 2.0896(12) . ?
Ru1 Cl1 2.3486(4) . ?
Ru1 Cl1 2.3486(4) 5_666 ?
Ru1 Cl2 2.3542(3) . ?
Ru1 Cl2 2.3542(3) 5_666 ?
O1 C2 1.314(2) . ?
C2 O3 1.211(2) . ?
C2 C4 1.500(2) . ?
C4 C5 1.389(2) . ?
C4 C9 1.392(2) . ?
C5 N6 1.349(2) . ?
N6 C7 1.346(2) . ?
C7 C8 1.389(2) . ?
C8 C9 1.383(2) . ?
O10 C11 1.243(2) . ?
C11 N12 1.322(2) . ?
N12 C13 1.453(2) . ?
N12 C14 1.454(2) . ?
N16 C15 1.487(2) 2_655 ?
N16 C15 1.487(2) . ?

loop_
_geom_hbond_atom_site_label_D
_geom_hbond_atom_site_label_H
_geom_hbond_atom_site_label_A
_geom_hbond_distance_DH
_geom_hbond_distance_HA
_geom_hbond_distance_DA
_geom_hbond_angle_DHA
_geom_hbond_site_symmetry_A
_geom_hbond_publ_flag
O1 H1A O10 0.84 1.70 2.5396(18) 172.3 . yes
C7 H7A Cl1 0.95 2.62 3.4260(17) 142.3 1_545 yes
C8 H8A O1 0.95 2.64 3.313(2) 128.0 1_545 yes
C11 H11A O3 0.95 2.60 3.287(2) 129.4 . yes
C14 H14A O1 0.98 2.89 3.483(2) 119.7 7_566 yes
N16 H16B Cl1 0.91 2.51 3.1685(4) 129.6 . yes
N16 H16B Cl2 0.91 2.56 3.3654(18) 147.4 . yes
N16 H16A Cl1 0.91 2.51 3.1685(4) 129.6 2_655 yes
N16 H16A Cl2 0.91 2.56 3.3654(18) 147.4 2_655 yes
C15 H15A Cl1 0.98 2.92 3.4359(19) 113.9 2_655 yes
C15 H15C Cl2 0.98 2.98 3.814(2) 143.1 1_565 yes

loop_
_geom_torsion_atom_site_label_1
_geom_torsion_atom_site_label_2
_geom_torsion_atom_site_label_3
_geom_torsion_atom_site_label_4
_geom_torsion
_geom_torsion_site_symmetry_1
_geom_torsion_site_symmetry_2
_geom_torsion_site_symmetry_3
_geom_torsion_site_symmetry_4
_geom_torsion_publ_flag
O3 C2 C4 C5 -172.20(17) . . . . ?
O1 C2 C4 C5 6.5(2) . . . . ?
O3 C2 C4 C9 6.8(2) . . . . ?
O1 C2 C4 C9 -174.51(15) . . . . ?
C9 C4 C5 N6 0.0(2) . . . . ?
C2 C4 C5 N6 179.02(14) . . . . ?
C4 C5 N6 C7 1.3(2) . . . . ?
C4 C5 N6 Ru1 -176.53(12) . . . . ?
C5 N6 C7 C8 -1.3(2) . . . . ?
Ru1 N6 C7 C8 176.50(12) . . . . ?
N6 C7 C8 C9 0.0(2) . . . . ?
C7 C8 C9 C4 1.4(2) . . . . ?
C5 C4 C9 C8 -1.4(2) . . . . ?
C2 C4 C9 C8 179.63(15) . . . . ?
O10 C11 N12 C13 -0.1(3) . . . . ?
O10 C11 N12 C14 179.07(17) . . . . ?
